data_4308022
loop_
_publ_author_name
'Liqing Ma'
'Philip M. Imbesi'
'James B. Updegraff'
'Allen D. Hunter'
'John D. Protasiewicz'

_publ_section_title
;
Synthesis and Structural Studies of NCN Diimine Palladium Pincer Complexes
Bearingm-Terphenyl Scaffolds
;
_journal_name_full 'Inorganic Chemistry'
_journal_page_first 5220
_journal_page_last 5228
_journal_paper_doi 10.1021/ic062476a
_journal_volume 46
_journal_year 2007
_chemical_absolute_configuration rm
_chemical_formula_sum 'C36 H31 I N2 Pd'
_chemical_formula_weight 724.93
_chemical_name_systematic
; 
 ? 
;
_space_group_IT_number 144
_symmetry_cell_setting trigonal
_symmetry_space_group_name_Hall 'P 31'
_symmetry_space_group_name_H-M 'P 31'
_atom_sites_solution_hydrogens geom
_atom_sites_solution_primary direct
_atom_sites_solution_secondary difmap
_audit_creation_method SHELXL-97
_cell_angle_alpha 90.00
_cell_angle_beta 90.00
_cell_angle_gamma 120.00
_cell_formula_units_Z 3
_cell_length_a 15.7499(2)
_cell_length_b 15.7499(2)
_cell_length_c 10.5822(2)
_cell_measurement_temperature 100(2)
_cell_volume 2273.33(6)
_computing_structure_refinement 'SHELXL-97 (Sheldrick, 1997)'
_computing_structure_solution 'SHELXS-97 (Sheldrick, 1990)'
_diffrn_ambient_temperature 100(2)
_diffrn_measured_fraction_theta_full 0.997
_diffrn_measured_fraction_theta_max 0.997
_diffrn_radiation_monochromator graphite
_diffrn_radiation_source 'fine-focus sealed tube'
_diffrn_radiation_type MoK\a
_diffrn_radiation_wavelength 0.71073
_diffrn_reflns_av_R_equivalents 0.0342
_diffrn_reflns_av_sigmaI/netI 0.0207
_diffrn_reflns_limit_h_max 20
_diffrn_reflns_limit_h_min -20
_diffrn_reflns_limit_k_max 20
_diffrn_reflns_limit_k_min -20
_diffrn_reflns_limit_l_max 13
_diffrn_reflns_limit_l_min -13
_diffrn_reflns_number 51541
_diffrn_reflns_theta_full 27.99
_diffrn_reflns_theta_max 27.99
_diffrn_reflns_theta_min 2.44
_exptl_absorpt_coefficient_mu 1.658
_exptl_absorpt_correction_T_max 0.7658
_exptl_absorpt_correction_T_min 0.7546
_exptl_absorpt_correction_type multi-scan
_exptl_absorpt_process_details 'AXScale in Apex2 (Bruker, 2004)'
_exptl_crystal_density_diffrn 1.589
_exptl_crystal_density_meas ?
_exptl_crystal_density_method .
_exptl_crystal_F_000 1080
_exptl_crystal_size_max 0.18
_exptl_crystal_size_mid 0.17
_exptl_crystal_size_min 0.17
_refine_diff_density_max 0.294
_refine_diff_density_min -0.422
_refine_diff_density_rms 0.047
_refine_ls_abs_structure_details 'Flack H D (1983), Acta Cryst. A39, 876-881'
_refine_ls_abs_structure_Flack -0.020(7)
_refine_ls_extinction_method none
_refine_ls_goodness_of_fit_ref 1.019
_refine_ls_hydrogen_treatment constr
_refine_ls_matrix_type full
_refine_ls_number_parameters 363
_refine_ls_number_reflns 7199
_refine_ls_number_restraints 1
_refine_ls_restrained_S_all 1.019
_refine_ls_R_factor_all 0.0143
_refine_ls_R_factor_gt 0.0139
_refine_ls_shift/su_max 0.005
_refine_ls_shift/su_mean 0.000
_refine_ls_structure_factor_coef Fsqd
_refine_ls_weighting_details 'calc w=1/[\s^2^(Fo^2^)+(0.0196P)^2^+0.0000P] where P=(Fo^2^+2Fc^2^)/3'
_refine_ls_weighting_scheme calc
_refine_ls_wR_factor_gt 0.0335
_refine_ls_wR_factor_ref 0.0336
_reflns_number_gt 7089
_reflns_number_total 7199
_reflns_threshold_expression >2sigma(I)
_cod_data_source_file ic062476a-file001_5.cif
_cod_data_source_block 13a
_cod_depositor_comments
;
The following automatic conversions were performed:
'_symmetry_cell_setting' value 'Trigonal' changed to 'trigonal' according
to '/home/saulius/struct/CIF-dictionaries/cif_core.dic' dictionary named
'cif_core.dic' version 2.4.1 from 2010-06-29.

Automatic conversion script
Id: cif_fix_enum 1527 2010-12-29 10:47:43Z saulius 
;
_cod_database_code 4308022

loop_
_symmetry_equiv_pos_as_xyz
'x, y, z'
'-y, x-y, z+1/3'
'-x+y, -x, z+2/3'

loop_
_atom_site_label
_atom_site_type_symbol
_atom_site_fract_x
_atom_site_fract_y
_atom_site_fract_z
_atom_site_U_iso_or_equiv
_atom_site_adp_type
_atom_site_occupancy
_atom_site_symmetry_multiplicity
_atom_site_calc_flag
_atom_site_refinement_flags
_atom_site_disorder_assembly
_atom_site_disorder_group
Pd1 Pd 0.371634(9) 0.344075(9) 0.083686(11) 0.00996(3) Uani 1 1 d . . .
I1 I 0.331125(9) 0.156576(8) 0.049531(9) 0.01891(3) Uani 1 1 d . . .
N1 N 0.26537(10) 0.33545(10) -0.03289(13) 0.0130(3) Uani 1 1 d . . .
N2 N 0.48399(10) 0.37058(10) 0.20201(12) 0.0115(3) Uani 1 1 d . . .
C1 C 0.39502(12) 0.47445(12) 0.13424(16) 0.0121(3) Uani 1 1 d . . .
C2 C 0.37579(13) 0.48642(13) 0.26152(15) 0.0133(3) Uani 1 1 d . . .
C3 C 0.38985(14) 0.57720(14) 0.30086(17) 0.0194(4) Uani 1 1 d . . .
H3 H 0.3764 0.5857 0.3860 0.023 Uiso 1 1 calc R . .
C4 C 0.42316(15) 0.65485(14) 0.21742(18) 0.0236(4) Uani 1 1 d . . .
H4 H 0.4327 0.7164 0.2453 0.028 Uiso 1 1 calc R . .
C5 C 0.44269(14) 0.64285(13) 0.09232(17) 0.0199(4) Uani 1 1 d . . .
H5 H 0.4664 0.6966 0.0355 0.024 Uiso 1 1 calc R . .
C6 C 0.42778(13) 0.55280(13) 0.04990(15) 0.0138(3) Uani 1 1 d . . .
C7 C 0.44898(13) 0.54351(13) -0.08664(15) 0.0135(3) Uani 1 1 d . . .
C8 C 0.38150(13) 0.47056(13) -0.16827(16) 0.0134(3) Uani 1 1 d . . .
C9 C 0.40273(14) 0.47544(13) -0.29745(16) 0.0172(4) Uani 1 1 d . . .
H9 H 0.3552 0.4285 -0.3534 0.021 Uiso 1 1 calc R . .
C10 C 0.49160(15) 0.54732(14) -0.34494(17) 0.0200(4) Uani 1 1 d . . .
H10 H 0.5054 0.5491 -0.4326 0.024 Uiso 1 1 calc R . .
C11 C 0.56035(14) 0.61654(14) -0.26441(17) 0.0190(4) Uani 1 1 d . . .
H11 H 0.6225 0.6647 -0.2959 0.023 Uiso 1 1 calc R . .
C12 C 0.53822(13) 0.61549(13) -0.13683(16) 0.0164(4) Uani 1 1 d . . .
H12 H 0.5849 0.6649 -0.0827 0.020 Uiso 1 1 calc R . .
C13 C 0.33284(13) 0.40194(13) 0.35067(15) 0.0144(3) Uani 1 1 d . . .
C14 C 0.37671(12) 0.34445(13) 0.37830(15) 0.0136(3) Uani 1 1 d . . .
C15 C 0.33309(14) 0.26855(14) 0.46646(16) 0.0181(4) Uani 1 1 d . . .
H15 H 0.3651 0.2332 0.4892 0.022 Uiso 1 1 calc R . .
C16 C 0.24399(14) 0.24400(14) 0.52119(16) 0.0215(4) Uani 1 1 d . . .
H16 H 0.2129 0.1893 0.5765 0.026 Uiso 1 1 calc R . .
C17 C 0.20057(14) 0.29934(15) 0.49506(17) 0.0221(4) Uani 1 1 d . . .
H17 H 0.1398 0.2833 0.5333 0.026 Uiso 1 1 calc R . .
C18 C 0.24570(14) 0.37858(14) 0.41279(16) 0.0178(4) Uani 1 1 d . . .
H18 H 0.2164 0.4178 0.3985 0.021 Uiso 1 1 calc R . .
C19 C 0.28407(13) 0.39003(13) -0.13077(15) 0.0143(3) Uani 1 1 d . . .
H19 H 0.2304 0.3775 -0.1838 0.017 Uiso 1 1 calc R . .
C20 C 0.46945(13) 0.36331(12) 0.32148(15) 0.0136(3) Uani 1 1 d . . .
H20 H 0.5208 0.3704 0.3755 0.016 Uiso 1 1 calc R . .
C21 C 0.16081(13) 0.26242(14) -0.00116(16) 0.0177(4) Uani 1 1 d . . .
H21 H 0.1618 0.2083 0.0469 0.021 Uiso 1 1 calc R . .
C22 C 0.12327(16) 0.31185(18) 0.09010(19) 0.0321(5) Uani 1 1 d . . .
H22A H 0.1679 0.3385 0.1624 0.048 Uiso 1 1 calc R . .
H22B H 0.0577 0.2635 0.1199 0.048 Uiso 1 1 calc R . .
H22C H 0.1202 0.3651 0.0463 0.048 Uiso 1 1 calc R . .
C23 C 0.09639(13) 0.21599(14) -0.11585(16) 0.0174(4) Uani 1 1 d . . .
C24 C 0.09401(15) 0.13382(14) -0.16940(18) 0.0228(4) Uani 1 1 d . . .
H24 H 0.1332 0.1094 -0.1345 0.027 Uiso 1 1 calc R . .
C25 C 0.03481(17) 0.08754(16) -0.27326(18) 0.0302(5) Uani 1 1 d . . .
H25 H 0.0327 0.0309 -0.3078 0.036 Uiso 1 1 calc R . .
C26 C -0.02098(16) 0.12336(17) -0.32660(18) 0.0312(5) Uani 1 1 d . . .
H26 H -0.0612 0.0916 -0.3978 0.037 Uiso 1 1 calc R . .
C27 C -0.01808(14) 0.20554(17) -0.27605(18) 0.0287(5) Uani 1 1 d . . .
H27 H -0.0556 0.2310 -0.3132 0.034 Uiso 1 1 calc R . .
C28 C 0.03965(14) 0.25098(15) -0.17089(17) 0.0218(4) Uani 1 1 d . . .
H28 H 0.0404 0.3069 -0.1359 0.026 Uiso 1 1 calc R . .
C29 C 0.58012(13) 0.39077(13) 0.14772(15) 0.0137(3) Uani 1 1 d . . .
H29 H 0.5734 0.3270 0.1200 0.016 Uiso 1 1 calc R . .
C30 C 0.60245(13) 0.45610(14) 0.03058(15) 0.0181(4) Uani 1 1 d . . .
H30A H 0.5503 0.4223 -0.0320 0.027 Uiso 1 1 calc R . .
H30B H 0.6652 0.4698 -0.0059 0.027 Uiso 1 1 calc R . .
H30C H 0.6061 0.5179 0.0549 0.027 Uiso 1 1 calc R . .
C31 C 0.66428(13) 0.43794(13) 0.24060(15) 0.0141(3) Uani 1 1 d . . .
C32 C 0.72368(12) 0.39747(13) 0.26224(15) 0.0148(3) Uani 1 1 d . . .
H32 H 0.7097 0.3383 0.2210 0.018 Uiso 1 1 calc R . .
C33 C 0.80380(13) 0.44311(15) 0.34413(16) 0.0198(4) Uani 1 1 d . . .
H33 H 0.8445 0.4154 0.3580 0.024 Uiso 1 1 calc R . .
C34 C 0.82372(14) 0.52922(15) 0.40523(16) 0.0209(4) Uani 1 1 d . . .
H34 H 0.8777 0.5602 0.4617 0.025 Uiso 1 1 calc R . .
C35 C 0.76455(14) 0.57000(15) 0.38364(16) 0.0211(4) Uani 1 1 d . . .
H35 H 0.7781 0.6288 0.4254 0.025 Uiso 1 1 calc R . .
C36 C 0.68612(14) 0.52513(14) 0.30153(16) 0.0177(4) Uani 1 1 d . . .
H36 H 0.6466 0.5540 0.2864 0.021 Uiso 1 1 calc R . .

loop_
_atom_site_aniso_label
_atom_site_aniso_U_11
_atom_site_aniso_U_22
_atom_site_aniso_U_33
_atom_site_aniso_U_23
_atom_site_aniso_U_13
_atom_site_aniso_U_12
Pd1 0.01146(6) 0.00958(6) 0.00984(5) -0.00090(5) -0.00164(5) 0.00602(5)
I1 0.02878(7) 0.01210(6) 0.01730(5) 0.00053(4) 0.00198(5) 0.01131(5)
N1 0.0121(7) 0.0108(7) 0.0147(7) -0.0020(5) -0.0015(5) 0.0046(6)
N2 0.0124(7) 0.0116(7) 0.0122(6) -0.0012(5) -0.0011(5) 0.0073(6)
C1 0.0077(8) 0.0109(8) 0.0186(8) -0.0042(6) -0.0035(6) 0.0052(7)
C2 0.0123(8) 0.0144(9) 0.0137(7) -0.0027(6) -0.0036(6) 0.0070(7)
C3 0.0247(10) 0.0193(10) 0.0175(8) -0.0053(7) -0.0009(7) 0.0133(9)
C4 0.0313(12) 0.0140(9) 0.0270(10) -0.0068(7) -0.0022(8) 0.0125(9)
C5 0.0231(10) 0.0124(9) 0.0225(9) -0.0006(7) -0.0041(7) 0.0075(8)
C6 0.0124(8) 0.0142(9) 0.0170(8) -0.0018(6) -0.0033(6) 0.0082(7)
C7 0.0138(9) 0.0119(8) 0.0172(8) 0.0019(6) -0.0021(6) 0.0081(7)
C8 0.0134(9) 0.0116(8) 0.0179(8) 0.0009(6) -0.0013(6) 0.0083(7)
C9 0.0200(10) 0.0165(9) 0.0165(8) 0.0010(7) -0.0012(7) 0.0101(8)
C10 0.0244(10) 0.0187(10) 0.0205(9) 0.0049(7) 0.0055(7) 0.0136(9)
C11 0.0164(10) 0.0165(9) 0.0269(9) 0.0066(7) 0.0054(7) 0.0103(8)
C12 0.0150(9) 0.0106(8) 0.0245(9) 0.0018(7) -0.0025(7) 0.0072(7)
C13 0.0151(9) 0.0165(9) 0.0123(7) -0.0042(6) -0.0028(6) 0.0084(7)
C14 0.0148(9) 0.0154(9) 0.0101(7) -0.0033(6) -0.0022(6) 0.0071(7)
C15 0.0224(10) 0.0191(9) 0.0147(8) -0.0018(7) -0.0009(7) 0.0119(8)
C16 0.0235(10) 0.0199(10) 0.0154(8) 0.0001(7) 0.0047(7) 0.0066(8)
C17 0.0177(10) 0.0257(11) 0.0189(9) -0.0033(7) 0.0046(7) 0.0079(9)
C18 0.0164(9) 0.0217(10) 0.0180(8) -0.0041(7) -0.0008(7) 0.0116(8)
C19 0.0137(9) 0.0147(9) 0.0145(8) -0.0020(6) -0.0038(6) 0.0071(7)
C20 0.0160(9) 0.0135(9) 0.0136(7) -0.0014(6) -0.0023(6) 0.0089(7)
C21 0.0127(9) 0.0184(9) 0.0154(8) 0.0018(7) -0.0006(6) 0.0029(8)
C22 0.0150(10) 0.0474(14) 0.0247(10) -0.0130(9) -0.0001(8) 0.0087(10)
C23 0.0113(9) 0.0190(9) 0.0133(8) 0.0011(7) 0.0011(6) 0.0012(7)
C24 0.0198(10) 0.0196(10) 0.0227(9) 0.0012(7) 0.0011(7) 0.0050(8)
C25 0.0322(12) 0.0249(11) 0.0226(9) -0.0063(8) 0.0027(8) 0.0061(10)
C26 0.0216(11) 0.0355(13) 0.0165(9) -0.0021(8) -0.0023(8) -0.0007(9)
C27 0.0139(10) 0.0367(13) 0.0237(10) 0.0074(8) -0.0021(8) 0.0038(9)
C28 0.0153(10) 0.0238(10) 0.0211(9) 0.0007(7) 0.0001(7) 0.0059(8)
C29 0.0146(9) 0.0171(9) 0.0130(7) -0.0015(6) -0.0017(6) 0.0107(7)
C30 0.0185(9) 0.0282(11) 0.0114(8) 0.0037(7) 0.0017(6) 0.0145(8)
C31 0.0138(9) 0.0171(9) 0.0114(7) 0.0030(6) 0.0023(6) 0.0077(7)
C32 0.0129(9) 0.0184(9) 0.0139(7) 0.0041(7) 0.0032(6) 0.0085(8)
C33 0.0141(9) 0.0278(11) 0.0176(8) 0.0067(7) 0.0023(7) 0.0105(8)
C34 0.0136(9) 0.0260(10) 0.0157(8) 0.0033(7) -0.0017(6) 0.0044(8)
C35 0.0220(10) 0.0201(10) 0.0148(8) -0.0020(7) 0.0000(7) 0.0057(8)
C36 0.0201(10) 0.0200(10) 0.0159(8) 0.0002(7) 0.0007(7) 0.0122(8)

loop_
_atom_type_symbol
_atom_type_description
_atom_type_scat_dispersion_real
_atom_type_scat_dispersion_imag
_atom_type_scat_source
C C 0.0033 0.0016 'International Tables Vol C Tables 4.2.6.8 and 6.1.1.4'
H H 0.0000 0.0000 'International Tables Vol C Tables 4.2.6.8 and 6.1.1.4'
N N 0.0061 0.0033 'International Tables Vol C Tables 4.2.6.8 and 6.1.1.4'
Pd Pd -0.9988 1.0072 'International Tables Vol C Tables 4.2.6.8 and 6.1.1.4'
I I -0.4742 1.8119 'International Tables Vol C Tables 4.2.6.8 and 6.1.1.4'

loop_
_geom_angle_atom_site_label_1
_geom_angle_atom_site_label_2
_geom_angle_atom_site_label_3
_geom_angle
_geom_angle_site_symmetry_1
_geom_angle_site_symmetry_3
_geom_angle_publ_flag
C1 Pd1 N1 87.30(6) . . ?
C1 Pd1 N2 85.92(6) . . ?
N1 Pd1 N2 172.98(6) . . ?
C1 Pd1 I1 171.62(5) . . ?
N1 Pd1 I1 96.25(4) . . ?
N2 Pd1 I1 90.71(4) . . ?
C19 N1 C21 119.37(15) . . ?
C19 N1 Pd1 122.75(12) . . ?
C21 N1 Pd1 117.88(11) . . ?
C20 N2 C29 120.98(14) . . ?
C20 N2 Pd1 119.45(12) . . ?
C29 N2 Pd1 119.41(10) . . ?
C6 C1 C2 120.02(15) . . ?
C6 C1 Pd1 122.78(12) . . ?
C2 C1 Pd1 117.19(12) . . ?
C3 C2 C1 119.06(16) . . ?
C3 C2 C13 119.65(15) . . ?
C1 C2 C13 121.08(15) . . ?
C4 C3 C2 120.76(16) . . ?
C3 C4 C5 119.94(17) . . ?
C6 C5 C4 120.58(17) . . ?
C5 C6 C1 119.62(15) . . ?
C5 C6 C7 118.41(16) . . ?
C1 C6 C7 121.96(15) . . ?
C12 C7 C8 118.22(15) . . ?
C12 C7 C6 117.90(15) . . ?
C8 C7 C6 123.73(16) . . ?
C9 C8 C7 119.54(16) . . ?
C9 C8 C19 115.29(15) . . ?
C7 C8 C19 125.04(15) . . ?
C10 C9 C8 121.09(17) . . ?
C11 C10 C9 119.72(17) . . ?
C10 C11 C12 119.75(17) . . ?
C11 C12 C7 121.52(17) . . ?
C18 C13 C14 117.64(17) . . ?
C18 C13 C2 118.79(16) . . ?
C14 C13 C2 123.56(16) . . ?
C15 C14 C13 119.77(16) . . ?
C15 C14 C20 117.47(16) . . ?
C13 C14 C20 122.72(16) . . ?
C16 C15 C14 121.02(18) . . ?
C17 C16 C15 119.62(18) . . ?
C16 C17 C18 120.03(18) . . ?
C17 C18 C13 121.72(18) . . ?
N1 C19 C8 125.81(16) . . ?
N2 C20 C14 122.60(15) . . ?
N1 C21 C23 113.83(14) . . ?
N1 C21 C22 107.81(15) . . ?
C23 C21 C22 114.49(16) . . ?
C28 C23 C24 118.21(17) . . ?
C28 C23 C21 123.52(17) . . ?
C24 C23 C21 118.27(17) . . ?
C25 C24 C23 120.5(2) . . ?
C26 C25 C24 120.4(2) . . ?
C27 C26 C25 119.70(19) . . ?
C26 C27 C28 120.0(2) . . ?
C27 C28 C23 121.10(19) . . ?
N2 C29 C31 113.55(13) . . ?
N2 C29 C30 108.70(13) . . ?
C31 C29 C30 110.15(14) . . ?
C32 C31 C36 118.95(16) . . ?
C32 C31 C29 120.48(16) . . ?
C36 C31 C29 120.51(16) . . ?
C31 C32 C33 120.55(17) . . ?
C34 C33 C32 119.72(17) . . ?
C33 C34 C35 119.89(17) . . ?
C36 C35 C34 120.12(17) . . ?
C35 C36 C31 120.77(17) . . ?

loop_
_geom_bond_atom_site_label_1
_geom_bond_atom_site_label_2
_geom_bond_distance
_geom_bond_site_symmetry_2
_geom_bond_publ_flag
Pd1 C1 1.9702(17) . ?
Pd1 N1 2.0283(14) . ?
Pd1 N2 2.0334(14) . ?
Pd1 I1 2.71557(16) . ?
N1 C19 1.283(2) . ?
N1 C21 1.501(2) . ?
N2 C20 1.280(2) . ?
N2 C29 1.497(2) . ?
C1 C6 1.396(2) . ?
C1 C2 1.414(2) . ?
C2 C3 1.396(3) . ?
C2 C13 1.489(2) . ?
C3 C4 1.382(3) . ?
C4 C5 1.393(3) . ?
C5 C6 1.391(2) . ?
C6 C7 1.506(2) . ?
C7 C12 1.396(2) . ?
C7 C8 1.405(2) . ?
C8 C9 1.400(2) . ?
C8 C19 1.475(2) . ?
C9 C10 1.382(3) . ?
C10 C11 1.381(3) . ?
C11 C12 1.392(2) . ?
C13 C18 1.395(2) . ?
C13 C14 1.417(2) . ?
C14 C15 1.396(2) . ?
C14 C20 1.466(2) . ?
C15 C16 1.383(3) . ?
C16 C17 1.378(3) . ?
C17 C18 1.391(3) . ?
C21 C23 1.515(2) . ?
C21 C22 1.533(3) . ?
C23 C28 1.391(3) . ?
C23 C24 1.396(3) . ?
C24 C25 1.389(3) . ?
C25 C26 1.380(3) . ?
C26 C27 1.380(3) . ?
C27 C28 1.388(3) . ?
C29 C31 1.513(2) . ?
C29 C30 1.535(2) . ?
C31 C32 1.389(2) . ?
C31 C36 1.395(2) . ?
C32 C33 1.398(2) . ?
C33 C34 1.389(3) . ?
C34 C35 1.390(3) . ?
C35 C36 1.381(3) . ?
